data_4513967
loop_
_publ_author_name
'Zhu, Yuyang'
'Zhou, Wentong'
'Petryna, Ellen M.'
'Rogers, Brock R.'
'Day, Cynthia S.'
'Jones, Amanda C.'

_publ_section_title
;
 Insights into Alkene Activation by Gold: Nucleophile Activation with Base
 as a Trigger for Generation of Lewis Acidic Gold
;
_journal_name_full 'ACS Catalysis'
_journal_page_first 7357
_journal_paper_doi 10.1021/acscatal.6b01674
_journal_year 2016
_chemical_formula_sum 'C61.75 H82.75 Au3 B Cl5.25 F4 O P3'
_chemical_formula_weight 1797.76
_space_group_crystal_system orthorhombic
_space_group_IT_number 33
_space_group_name_Hall 'P 2c -2n'
_space_group_name_H-M_alt 'P n a 21'
_symmetry_space_group_name_Hall 'P 2c -2n'
_symmetry_space_group_name_H-M 'P n a 21'
_atom_sites_solution_hydrogens geom
_atom_sites_solution_primary direct
_atom_sites_solution_secondary difmap
_audit_creation_method SHELXL-2014/11
_cell_angle_alpha 90
_cell_angle_beta 90
_cell_angle_gamma 90
_cell_formula_units_Z 4
_cell_length_a 25.4511(17)
_cell_length_b 14.4307(9)
_cell_length_c 18.9787(12)
_cell_measurement_reflns_used 9610
_cell_measurement_temperature 193(2)
_cell_measurement_theta_max 28.23
_cell_measurement_theta_min 3.50
_cell_volume 6970.4(8)
_computing_cell_refinement 'Bruker APEX2 v2014.11'
_computing_data_collection 'Bruker SMART'
_computing_data_reduction 'Bruker APEX2 v2014.11'
_computing_molecular_graphics 'Bruker APEX2 v2014.11'
_computing_publication_material 'Bruker APEX2 v2014.11'
_computing_structure_refinement 'SHELXL-2014 (Sheldrick, 2014)'
_computing_structure_solution 'SHELXL-2014 (Sheldrick, 2014)'
_diffrn_ambient_temperature 193(2)
_diffrn_measured_fraction_theta_full 0.997
_diffrn_measured_fraction_theta_max 0.997
_diffrn_measurement_device_type 'Bruker APEX CCD'
_diffrn_measurement_method '\f and \w scans'
_diffrn_radiation_monochromator graphite
_diffrn_radiation_type MoK\a
_diffrn_radiation_wavelength 0.71073
_diffrn_reflns_av_R_equivalents 0.0581
_diffrn_reflns_av_unetI/netI 0.0384
_diffrn_reflns_Laue_measured_fraction_full 0.997
_diffrn_reflns_Laue_measured_fraction_max 0.997
_diffrn_reflns_limit_h_max 35
_diffrn_reflns_limit_h_min -35
_diffrn_reflns_limit_k_max 20
_diffrn_reflns_limit_k_min -20
_diffrn_reflns_limit_l_max 26
_diffrn_reflns_limit_l_min -26
_diffrn_reflns_number 128264
_diffrn_reflns_point_group_measured_fraction_full 0.997
_diffrn_reflns_point_group_measured_fraction_max 0.998
_diffrn_reflns_reduction_process narrow-frame
_diffrn_reflns_theta_full 25.242
_diffrn_reflns_theta_max 30.043
_diffrn_reflns_theta_min 3.499
_diffrn_source 'sealed tube'
_exptl_absorpt_coefficient_mu 6.616
_exptl_absorpt_correction_T_max 0.2602
_exptl_absorpt_correction_T_min 0.1446
_exptl_absorpt_correction_type multi-scan
_exptl_absorpt_process_details
;
 Data were corrected for scaling and absorption effects using the
 multi--scan technique (SADABS). The ratio of minimum
 to maximum apparent transmission was 0.556. The
 calculated minimum and maximum transmission
 coefficients (based on crystal size) are 0.212 and 0.458.
;
_exptl_crystal_colour colourless
_exptl_crystal_density_diffrn 1.713
_exptl_crystal_description block
_exptl_crystal_F_000 3494
_exptl_crystal_size_max 0.340
_exptl_crystal_size_mid 0.320
_exptl_crystal_size_min 0.140
_exptl_transmission_factor_max 0.2602
_exptl_transmission_factor_min 0.1446
_refine_diff_density_max 2.318
_refine_diff_density_min -0.868
_refine_diff_density_rms 0.121
_refine_ls_abs_structure_details
;
 Refined as an inversion twin.
;
_refine_ls_abs_structure_Flack 0.264(7)
_refine_ls_extinction_method none
_refine_ls_goodness_of_fit_ref 1.043
_refine_ls_hydrogen_treatment constr
_refine_ls_matrix_type full
_refine_ls_number_parameters 797
_refine_ls_number_reflns 20372
_refine_ls_number_restraints 41
_refine_ls_restrained_S_all 1.057
_refine_ls_R_factor_all 0.0415
_refine_ls_R_factor_gt 0.0349
_refine_ls_shift/su_max 0.004
_refine_ls_shift/su_mean 0.000
_refine_ls_structure_factor_coef Fsqd
_refine_ls_weighting_details 'w=1/[\s^2^(Fo^2^)+(0.0478P)^2^+4.0868P] where P=(Fo^2^+2Fc^2^)/3'
_refine_ls_weighting_scheme calc
_refine_ls_wR_factor_gt 0.0841
_refine_ls_wR_factor_ref 0.0877
_reflns_Friedel_coverage 0.946
_reflns_Friedel_fraction_full 0.998
_reflns_Friedel_fraction_max 0.998
_reflns_number_gt 18354
_reflns_number_total 20372
_reflns_threshold_expression 'I > 2\s(I)'
_cod_data_source_file cs6b01674_si_002.cif
_cod_data_source_block a37v_redo
_cod_database_code 4513967
_shelx_shelxl_version_number 2014/11
_shelx_space_group_comment
;
The symmetry employed for this shelxl refinement is uniquely defined
by the following loop, which should always be used as a source of
symmetry information in preference to the above space-group names.
They are only intended as comments.
;
_shelx_estimated_absorpt_t_min 0.212
_shelx_estimated_absorpt_t_max 0.458
_computing.bruker_data_scaling 'SADABS V2014/5 (Bruker AXS)'

loop_
_space_group_symop_operation_xyz
'x, y, z'
'-x, -y, z+1/2'
'-x+1/2, y+1/2, z+1/2'
'x+1/2, -y+1/2, z'

loop_
_atom_site_label
_atom_site_type_symbol
_atom_site_fract_x
_atom_site_fract_y
_atom_site_fract_z
_atom_site_U_iso_or_equiv
_atom_site_adp_type
_atom_site_occupancy
_atom_site_site_symmetry_order
_atom_site_calc_flag
_atom_site_refinement_flags_posn
_atom_site_refinement_flags_adp
_atom_site_refinement_flags_occupancy
_atom_site_disorder_assembly
_atom_site_disorder_group
Au1 Au 0.46066(2) 0.31902(2) 0.48017(2) 0.03600(6) Uani 1 1 d . . . . .
Au2 Au 0.36101(2) 0.19934(2) 0.52626(2) 0.03963(7) Uani 1 1 d . . . . .
Au3 Au 0.45787(2) 0.10416(2) 0.44829(2) 0.04269(8) Uani 1 1 d . . . . .
P1 P 0.51380(8) 0.42827(12) 0.52471(11) 0.0396(4) Uani 1 1 d . . . . .
P2 P 0.30924(9) 0.17876(18) 0.62066(14) 0.0512(5) Uani 1 1 d . . . . .
P3 P 0.51171(10) -0.01813(16) 0.45877(14) 0.0579(6) Uani 1 1 d . . . . .
O1 O 0.4112(2) 0.2183(3) 0.4441(3) 0.0382(10) Uani 1 1 d . . . . .
C1 C 0.5574(3) 0.4850(5) 0.4615(4) 0.0439(17) Uani 1 1 d . . . . .
C2 C 0.5565(4) 0.4644(6) 0.3880(4) 0.0442(17) Uani 1 1 d . . . . .
C3 C 0.5956(4) 0.5027(7) 0.3468(5) 0.059(2) Uani 1 1 d . . . . .
H3 H 0.5951 0.4905 0.2976 0.071 Uiso 1 1 calc R U . . .
C4 C 0.6353(4) 0.5575(9) 0.3730(6) 0.070(3) Uani 1 1 d . . . . .
H4 H 0.6624 0.5795 0.3430 0.084 Uiso 1 1 calc R U . . .
C5 C 0.6350(4) 0.5798(8) 0.4435(6) 0.067(3) Uani 1 1 d . . . . .
H5 H 0.6610 0.6199 0.4624 0.080 Uiso 1 1 calc R U . . .
C6 C 0.5962(4) 0.5430(6) 0.4868(5) 0.057(2) Uani 1 1 d . . . . .
H6 H 0.5964 0.5583 0.5355 0.068 Uiso 1 1 calc R U . . .
C7 C 0.5164(4) 0.4093(6) 0.3505(4) 0.0472(19) Uani 1 1 d . . . . .
C8 C 0.4684(4) 0.4473(7) 0.3343(5) 0.058(2) Uani 1 1 d . . . . .
H8 H 0.4593 0.5067 0.3522 0.069 Uiso 1 1 calc R U . . .
C9 C 0.4323(5) 0.3988(8) 0.2912(6) 0.067(3) Uani 1 1 d . . . . .
H9 H 0.4001 0.4272 0.2780 0.081 Uiso 1 1 calc R U . . .
C10 C 0.4434(6) 0.3131(9) 0.2689(6) 0.076(4) Uani 1 1 d . . . . .
H10 H 0.4179 0.2794 0.2428 0.092 Uiso 1 1 calc R U . . .
C11 C 0.4910(6) 0.2737(9) 0.2834(6) 0.080(4) Uani 1 1 d . . . . .
H11 H 0.4991 0.2139 0.2654 0.096 Uiso 1 1 calc R U . . .
C12 C 0.5284(5) 0.3218(8) 0.3252(6) 0.068(3) Uani 1 1 d . . . . .
H12 H 0.5613 0.2941 0.3358 0.082 Uiso 1 1 calc R U . . .
C13 C 0.5598(4) 0.3700(6) 0.5905(4) 0.0457(17) Uani 1 1 d . . . . .
C14 C 0.5291(5) 0.2923(8) 0.6264(6) 0.064(3) Uani 1 1 d . . . . .
H14A H 0.4988 0.3185 0.6512 0.095 Uiso 1 1 calc R U . . .
H14B H 0.5520 0.2604 0.6602 0.095 Uiso 1 1 calc R U . . .
H14C H 0.5169 0.2480 0.5908 0.095 Uiso 1 1 calc R U . . .
C15 C 0.6032(4) 0.3267(7) 0.5475(6) 0.061(2) Uani 1 1 d . . . . .
H15A H 0.6274 0.3750 0.5315 0.091 Uiso 1 1 calc R U . . .
H15B H 0.5880 0.2951 0.5066 0.091 Uiso 1 1 calc R U . . .
H15C H 0.6223 0.2818 0.5766 0.091 Uiso 1 1 calc R U . . .
C16 C 0.5831(5) 0.4325(8) 0.6484(5) 0.066(3) Uani 1 1 d . . . . .
H16A H 0.5545 0.4597 0.6761 0.099 Uiso 1 1 calc R U . . .
H16B H 0.6039 0.4820 0.6267 0.099 Uiso 1 1 calc R U . . .
H16C H 0.6057 0.3954 0.6793 0.099 Uiso 1 1 calc R U . . .
C17 C 0.4734(4) 0.5229(6) 0.5659(5) 0.052(2) Uani 1 1 d . . . . .
C18 C 0.4356(5) 0.5553(8) 0.5073(6) 0.070(3) Uani 1 1 d . . . . .
H18A H 0.4559 0.5745 0.4660 0.105 Uiso 1 1 calc R U . . .
H18B H 0.4147 0.6077 0.5244 0.105 Uiso 1 1 calc R U . . .
H18C H 0.4121 0.5042 0.4944 0.105 Uiso 1 1 calc R U . . .
C19 C 0.4419(5) 0.4844(10) 0.6260(6) 0.078(3) Uani 1 1 d . . . . .
H19A H 0.4653 0.4713 0.6658 0.117 Uiso 1 1 calc R U . . .
H19B H 0.4246 0.4271 0.6110 0.117 Uiso 1 1 calc R U . . .
H19C H 0.4153 0.5298 0.6404 0.117 Uiso 1 1 calc R U . . .
C20 C 0.5046(5) 0.6102(7) 0.5909(6) 0.070(3) Uani 1 1 d . . . . .
H20A H 0.5239 0.6367 0.5510 0.106 Uiso 1 1 calc R U . . .
H20B H 0.5295 0.5923 0.6279 0.106 Uiso 1 1 calc R U . . .
H20C H 0.4800 0.6564 0.6096 0.106 Uiso 1 1 calc R U . . .
C21 C 0.2556(4) 0.2642(9) 0.6282(6) 0.066(3) Uani 1 1 d . . . . .
C22 C 0.2440(4) 0.3277(8) 0.5762(6) 0.064(3) Uani 1 1 d . . . . .
C23 C 0.2086(5) 0.3982(10) 0.5927(8) 0.084(4) Uani 1 1 d . . . . .
H23 H 0.2016 0.4437 0.5578 0.101 Uiso 1 1 calc R U . . .
C24 C 0.1837(6) 0.4057(14) 0.6558(10) 0.109(6) Uani 1 1 d . . . . .
H24 H 0.1603 0.4556 0.6648 0.131 Uiso 1 1 calc R U . . .
C25 C 0.1931(5) 0.3399(14) 0.7060(9) 0.100(5) Uani 1 1 d . . . . .
H25 H 0.1755 0.3424 0.7501 0.119 Uiso 1 1 calc R U . . .
C26 C 0.2281(5) 0.2702(13) 0.6919(7) 0.086(4) Uani 1 1 d . . . . .
H26 H 0.2339 0.2241 0.7268 0.103 Uiso 1 1 calc R U . . .
C27 C 0.2653(4) 0.3300(7) 0.5034(6) 0.062(3) Uani 1 1 d . . . . .
C28 C 0.3036(5) 0.3898(7) 0.4834(7) 0.069(3) Uani 1 1 d . . . . .
H28 H 0.3186 0.4300 0.5175 0.083 Uiso 1 1 calc R U . . .
C29 C 0.3214(6) 0.3934(9) 0.4138(7) 0.078(3) Uani 1 1 d . . . . .
H29 H 0.3496 0.4330 0.4008 0.093 Uiso 1 1 calc R U . . .
C30 C 0.2975(6) 0.3390(12) 0.3654(7) 0.089(4) Uani 1 1 d . . . . .
H30 H 0.3087 0.3415 0.3177 0.107 Uiso 1 1 calc R U . . .
C31 C 0.2582(7) 0.2814(13) 0.3833(8) 0.100(5) Uani 1 1 d . . . . .
H31 H 0.2415 0.2460 0.3475 0.120 Uiso 1 1 calc R U . . .
C32 C 0.2413(5) 0.2723(10) 0.4519(7) 0.079(3) Uani 1 1 d . . . . .
H32 H 0.2146 0.2291 0.4642 0.095 Uiso 1 1 calc R U . . .
C33 C 0.2790(5) 0.0602(9) 0.6214(7) 0.072(3) Uani 1 1 d . . . . .
C34 C 0.2494(5) 0.0525(10) 0.5518(8) 0.091(4) Uani 1 1 d . . . . .
H34A H 0.2211 0.0987 0.5506 0.137 Uiso 1 1 calc R U . . .
H34B H 0.2343 -0.0097 0.5474 0.137 Uiso 1 1 calc R U . . .
H34C H 0.2737 0.0637 0.5126 0.137 Uiso 1 1 calc R U . . .
C35 C 0.2386(6) 0.0428(13) 0.6817(9) 0.108(6) Uani 1 1 d . . . . .
H35A H 0.2179 0.0990 0.6896 0.162 Uiso 1 1 calc R U . . .
H35B H 0.2574 0.0265 0.7250 0.162 Uiso 1 1 calc R U . . .
H35C H 0.2152 -0.0082 0.6684 0.162 Uiso 1 1 calc R U . . .
C36 C 0.3208(6) -0.0124(9) 0.6212(12) 0.108(6) Uani 1 1 d . . . . .
H36A H 0.3411 -0.0085 0.6650 0.162 Uiso 1 1 calc R U . . .
H36B H 0.3442 -0.0026 0.5809 0.162 Uiso 1 1 calc R U . . .
H36C H 0.3045 -0.0737 0.6177 0.162 Uiso 1 1 calc R U . . .
C37 C 0.3525(4) 0.2005(8) 0.6993(5) 0.062(3) Uani 1 1 d . . . . .
C38 C 0.3319(6) 0.1670(14) 0.7716(6) 0.103(5) Uani 1 1 d . . . . .
H38A H 0.2975 0.1949 0.7809 0.155 Uiso 1 1 calc R U . . .
H38B H 0.3566 0.1855 0.8086 0.155 Uiso 1 1 calc R U . . .
H38C H 0.3286 0.0993 0.7712 0.155 Uiso 1 1 calc R U . . .
C39 C 0.4060(4) 0.1544(12) 0.6879(7) 0.086(4) Uani 1 1 d . . . . .
H39A H 0.4024 0.0871 0.6926 0.128 Uiso 1 1 calc R U . . .
H39B H 0.4310 0.1773 0.7231 0.128 Uiso 1 1 calc R U . . .
H39C H 0.4189 0.1693 0.6406 0.128 Uiso 1 1 calc R U . . .
C40 C 0.3605(8) 0.3065(11) 0.7021(8) 0.103(6) Uani 1 1 d . . . . .
H40A H 0.3286 0.3360 0.7204 0.154 Uiso 1 1 calc R U . . .
H40B H 0.3678 0.3298 0.6547 0.154 Uiso 1 1 calc R U . . .
H40C H 0.3901 0.3210 0.7332 0.154 Uiso 1 1 calc R U . . .
C41 C 0.4957(4) -0.1206(6) 0.4051(5) 0.056(2) Uani 1 1 d . . . . .
C42 C 0.4547(4) -0.1214(6) 0.3568(5) 0.051(2) Uani 1 1 d . . . . .
C43 C 0.4473(5) -0.2015(7) 0.3156(6) 0.063(3) Uani 1 1 d . . . . .
H43 H 0.4199 -0.2023 0.2817 0.076 Uiso 1 1 calc R U . . .
C44 C 0.4784(6) -0.2783(7) 0.3231(6) 0.074(3) Uani 1 1 d . . . . .
H44 H 0.4722 -0.3319 0.2953 0.089 Uiso 1 1 calc R U . . .
C45 C 0.5187(6) -0.2767(7) 0.3717(7) 0.078(3) Uani 1 1 d . . . . .
H45 H 0.5405 -0.3297 0.3775 0.094 Uiso 1 1 calc R U . . .
C46 C 0.5277(6) -0.1986(7) 0.4117(7) 0.074(3) Uani 1 1 d . . . . .
H46 H 0.5560 -0.1979 0.4442 0.089 Uiso 1 1 calc R U . . .
C47 C 0.4180(4) -0.0436(6) 0.3410(4) 0.0478(18) Uani 1 1 d . . . . .
C48 C 0.3726(4) -0.0293(7) 0.3809(5) 0.059(2) Uani 1 1 d . . . . .
H48 H 0.3655 -0.0662 0.4212 0.070 Uiso 1 1 calc R U . . .
C49 C 0.3373(4) 0.0419(8) 0.3599(6) 0.066(3) Uani 1 1 d . . . . .
H49 H 0.3063 0.0517 0.3868 0.079 Uiso 1 1 calc R U . . .
C50 C 0.3458(5) 0.0947(7) 0.3046(6) 0.065(3) Uani 1 1 d . . . . .
H50 H 0.3215 0.1422 0.2928 0.077 Uiso 1 1 calc R U . . .
C51 C 0.3904(5) 0.0811(8) 0.2632(6) 0.066(3) Uani 1 1 d . . . . .
H51 H 0.3965 0.1184 0.2228 0.080 Uiso 1 1 calc R U . . .
C52 C 0.4262(4) 0.0116(7) 0.2821(5) 0.059(2) Uani 1 1 d . . . . .
H52 H 0.4566 0.0021 0.2541 0.071 Uiso 1 1 calc R U . . .
C53 C 0.5797(4) 0.0186(8) 0.4303(9) 0.085(4) Uani 1 1 d . . . . .
C54 C 0.6231(5) -0.0504(10) 0.4439(11) 0.102(5) Uani 1 1 d . . . . .
H54A H 0.6107 -0.1129 0.4328 0.153 Uiso 1 1 calc R U . . .
H54B H 0.6335 -0.0475 0.4936 0.153 Uiso 1 1 calc R U . . .
H54C H 0.6535 -0.0355 0.4142 0.153 Uiso 1 1 calc R U . . .
C55 C 0.5926(5) 0.1087(11) 0.4649(14) 0.146(10) Uani 1 1 d . . . . .
H55A H 0.5609 0.1472 0.4672 0.219 Uiso 1 1 calc R U . . .
H55B H 0.6197 0.1409 0.4376 0.219 Uiso 1 1 calc R U . . .
H55C H 0.6056 0.0971 0.5127 0.219 Uiso 1 1 calc R U . . .
C56 C 0.5730(6) 0.0378(11) 0.3514(11) 0.110(6) Uani 1 1 d . . . . .
H56A H 0.5457 0.0847 0.3446 0.165 Uiso 1 1 calc R U . . .
H56B H 0.5628 -0.0195 0.3273 0.165 Uiso 1 1 calc R U . . .
H56C H 0.6063 0.0604 0.3319 0.165 Uiso 1 1 calc R U . . .
C57 C 0.5066(6) -0.0603(8) 0.5536(6) 0.081(4) Uani 1 1 d . . . . .
C58 C 0.5478(6) -0.1300(11) 0.5793(10) 0.102(5) Uani 1 1 d . . . . .
H58A H 0.5810 -0.1191 0.5546 0.154 Uiso 1 1 calc R U . . .
H58B H 0.5356 -0.1931 0.5698 0.154 Uiso 1 1 calc R U . . .
H58C H 0.5532 -0.1221 0.6301 0.154 Uiso 1 1 calc R U . . .
C59 C 0.4520(7) -0.0982(19) 0.5588(10) 0.146(10) Uani 1 1 d . . . . .
H59A H 0.4266 -0.0488 0.5489 0.219 Uiso 1 1 calc R U . . .
H59B H 0.4461 -0.1223 0.6064 0.219 Uiso 1 1 calc R U . . .
H59C H 0.4475 -0.1483 0.5245 0.219 Uiso 1 1 calc R U . . .
C60 C 0.5127(11) 0.0254(12) 0.6015(9) 0.169(12) Uani 1 1 d . . . . .
H60A H 0.5166 0.0810 0.5724 0.254 Uiso 1 1 calc R U . . .
H60B H 0.5440 0.0180 0.6312 0.254 Uiso 1 1 calc R U . . .
H60C H 0.4816 0.0316 0.6315 0.254 Uiso 1 1 calc R U . . .
C61 C 0.2806(4) -0.2676(7) 0.4520(7) 0.079(3) Uani 1 1 d D . . . .
H61 H 0.2547 -0.2653 0.4915 0.094 Uiso 0.57(2) 1 calc R U P A 1
H61' H 0.2717 -0.2569 0.5027 0.094 Uiso 0.43(2) 1 calc R U P A 2
Cl1 Cl 0.2779(7) -0.3788(7) 0.4220(8) 0.124(4) Uani 0.57(2) 1 d D . P A 1
Cl2 Cl 0.2576(7) -0.1914(12) 0.3921(10) 0.111(6) Uani 0.57(2) 1 d D . P A 1
Cl3 Cl 0.3405(4) -0.2394(6) 0.4903(8) 0.108(4) Uani 0.57(2) 1 d D . P A 1
Cl1' Cl 0.2539(9) -0.3713(12) 0.4198(12) 0.160(10) Uani 0.43(2) 1 d D . P A 2
Cl2' Cl 0.2607(4) -0.1759(11) 0.3980(10) 0.068(4) Uani 0.43(2) 1 d D . P A 2
Cl3' Cl 0.3499(3) -0.2771(11) 0.4376(12) 0.115(7) Uani 0.43(2) 1 d D . P A 2
C62 C 0.2991(6) 0.6456(15) 0.6886(9) 0.132(10) Uani 0.75 1 d D . P . .
H62 H 0.2674 0.6866 0.6886 0.158 Uiso 0.75 1 calc R U P B 1
Cl4 Cl 0.2966(3) 0.5883(5) 0.6096(4) 0.128(2) Uani 0.75 1 d D . P C .
Cl5 Cl 0.2859(5) 0.5631(8) 0.7514(6) 0.093(3) Uiso 0.375 1 d D . P C 1
Cl5' Cl 0.2985(7) 0.5981(12) 0.7659(8) 0.140(5) Uiso 0.375 1 d D . P C 2
Cl6 Cl 0.3514(5) 0.7203(7) 0.6935(7) 0.193(5) Uani 0.75 1 d D . P C .
B1 B 0.1776(4) -0.2228(8) 0.6169(7) 0.067(3) Uani 1 1 d D . . . .
F1 F 0.2209(4) -0.1920(7) 0.5882(6) 0.131(4) Uani 1 1 d D . . . .
F2 F 0.1364(10) -0.176(3) 0.6144(18) 0.20(2) Uani 0.53(3) 1 d D . P D 1
F3 F 0.1932(7) -0.2269(16) 0.6896(7) 0.095(7) Uani 0.53(3) 1 d D . P D 1
F4 F 0.1713(10) -0.3147(13) 0.6056(18) 0.163(16) Uani 0.53(3) 1 d D . P D 1
F2' F 0.1449(11) -0.150(2) 0.6287(16) 0.167(19) Uani 0.47(3) 1 d D . P D 2
F3' F 0.1731(8) -0.2858(17) 0.6607(15) 0.110(11) Uani 0.47(3) 1 d D . P D 2
F4' F 0.1566(11) -0.2551(19) 0.5510(13) 0.19(2) Uani 0.47(3) 1 d D . P D 2

loop_
_atom_site_aniso_label
_atom_site_aniso_U_11
_atom_site_aniso_U_22
_atom_site_aniso_U_33
_atom_site_aniso_U_23
_atom_site_aniso_U_13
_atom_site_aniso_U_12
Au1 0.03905(14) 0.03631(11) 0.03265(12) -0.00263(10) -0.00326(11) -0.00227(9)
Au2 0.03179(12) 0.04354(12) 0.04356(13) -0.00865(13) -0.00299(12) 0.00216(10)
Au3 0.04164(15) 0.04126(14) 0.04517(15) -0.01502(12) -0.01011(14) 0.00776(11)
P1 0.0455(10) 0.0386(8) 0.0346(8) -0.0023(8) -0.0022(9) -0.0069(7)
P2 0.0357(11) 0.0653(13) 0.0527(12) -0.0094(10) 0.0030(9) -0.0043(9)
P3 0.0549(13) 0.0502(11) 0.0687(16) -0.0237(11) -0.0201(12) 0.0184(10)
O1 0.036(3) 0.041(2) 0.038(2) -0.006(2) -0.005(2) 0.0017(19)
C1 0.053(4) 0.041(3) 0.039(4) -0.001(3) -0.001(3) -0.007(3)
C2 0.049(4) 0.044(4) 0.039(4) 0.000(3) -0.002(3) -0.003(3)
C3 0.067(6) 0.072(6) 0.039(4) 0.001(4) -0.001(4) -0.011(5)
C4 0.060(6) 0.085(7) 0.065(6) 0.013(6) 0.011(5) -0.025(5)
C5 0.063(6) 0.083(7) 0.055(5) 0.009(5) -0.011(5) -0.037(5)
C6 0.076(6) 0.055(4) 0.039(4) -0.001(4) -0.006(4) -0.021(4)
C7 0.066(6) 0.043(4) 0.032(3) 0.000(3) 0.002(4) -0.006(4)
C8 0.078(7) 0.046(4) 0.049(5) 0.009(4) -0.007(4) -0.017(4)
C9 0.065(6) 0.085(7) 0.052(5) 0.019(5) -0.012(5) -0.018(5)
C10 0.109(10) 0.073(7) 0.047(5) 0.002(5) -0.020(6) -0.034(7)
C11 0.115(11) 0.068(6) 0.056(6) -0.019(5) -0.018(7) -0.012(7)
C12 0.084(8) 0.066(7) 0.054(6) -0.015(5) -0.007(5) 0.005(5)
C13 0.049(5) 0.048(4) 0.040(4) 0.002(3) -0.012(3) -0.006(3)
C14 0.069(6) 0.068(6) 0.054(5) 0.019(5) -0.021(5) -0.018(5)
C15 0.064(6) 0.056(5) 0.061(6) -0.003(4) -0.012(5) 0.007(4)
C16 0.083(7) 0.068(6) 0.047(5) -0.006(4) -0.024(5) -0.014(5)
C17 0.064(5) 0.046(4) 0.046(4) -0.009(3) 0.002(4) -0.004(4)
C18 0.072(7) 0.062(5) 0.077(7) -0.011(5) -0.010(6) 0.010(5)
C19 0.071(7) 0.101(9) 0.062(6) -0.021(6) 0.015(6) 0.004(7)
C20 0.082(8) 0.058(6) 0.071(7) -0.024(5) -0.001(6) -0.004(5)
C21 0.039(5) 0.090(7) 0.068(6) -0.031(6) 0.004(4) 0.007(5)
C22 0.039(5) 0.081(7) 0.072(7) -0.033(5) -0.007(4) 0.012(4)
C23 0.061(7) 0.099(9) 0.092(8) -0.037(7) -0.005(6) 0.029(6)
C24 0.076(9) 0.152(16) 0.099(11) -0.059(11) -0.005(8) 0.045(10)
C25 0.060(7) 0.154(14) 0.084(9) -0.057(10) 0.016(7) 0.019(8)
C26 0.051(6) 0.142(12) 0.066(7) -0.023(8) 0.016(5) 0.007(7)
C27 0.050(5) 0.067(6) 0.070(6) -0.025(4) -0.014(4) 0.026(4)
C28 0.079(7) 0.064(6) 0.064(6) -0.010(5) -0.014(6) 0.006(5)
C29 0.078(8) 0.077(7) 0.078(8) 0.007(6) 0.009(7) 0.012(6)
C30 0.095(10) 0.108(10) 0.065(7) 0.011(7) -0.004(7) 0.007(9)
C31 0.094(11) 0.137(14) 0.070(8) -0.040(9) -0.015(7) 0.002(10)
C32 0.063(6) 0.108(9) 0.065(6) -0.040(7) 0.001(6) 0.003(6)
C33 0.059(6) 0.077(7) 0.079(7) -0.016(6) 0.012(5) -0.020(5)
C34 0.071(8) 0.095(9) 0.108(11) -0.036(8) 0.007(7) -0.028(7)
C35 0.085(9) 0.128(13) 0.110(11) -0.021(10) 0.033(8) -0.057(9)
C36 0.074(8) 0.060(7) 0.190(18) 0.013(9) 0.011(10) -0.006(6)
C37 0.051(6) 0.092(8) 0.043(5) -0.001(5) 0.002(4) -0.015(5)
C38 0.080(9) 0.181(17) 0.049(6) 0.016(8) 0.008(6) -0.012(10)
C39 0.046(6) 0.145(12) 0.066(7) 0.014(8) -0.007(5) -0.017(7)
C40 0.144(16) 0.100(10) 0.064(8) -0.011(7) -0.023(8) -0.040(9)
C41 0.075(6) 0.042(4) 0.051(5) -0.019(4) -0.002(5) 0.010(4)
C42 0.064(6) 0.039(4) 0.049(5) -0.011(3) 0.002(4) 0.000(3)
C43 0.086(8) 0.049(5) 0.055(5) -0.013(4) -0.017(5) 0.002(5)
C44 0.122(10) 0.041(5) 0.060(6) -0.014(4) 0.003(7) -0.005(5)
C45 0.116(10) 0.046(5) 0.072(7) -0.012(5) -0.001(7) 0.016(6)
C46 0.092(9) 0.053(5) 0.077(7) -0.021(5) -0.018(7) 0.024(5)
C47 0.063(5) 0.044(4) 0.037(4) -0.010(3) -0.006(4) -0.002(4)
C48 0.058(6) 0.062(5) 0.056(5) -0.001(4) -0.002(4) -0.016(4)
C49 0.045(5) 0.080(7) 0.073(6) -0.013(6) 0.002(5) 0.008(5)
C50 0.078(7) 0.058(5) 0.057(6) -0.006(4) -0.017(5) 0.005(5)
C51 0.082(7) 0.066(6) 0.050(5) 0.010(4) -0.012(5) -0.007(5)
C52 0.070(6) 0.059(5) 0.048(5) -0.005(4) 0.003(4) -0.003(5)
C53 0.048(5) 0.067(6) 0.140(13) -0.043(7) -0.013(7) 0.016(5)
C54 0.071(8) 0.092(9) 0.144(13) -0.023(10) 0.004(9) 0.034(7)
C55 0.050(6) 0.109(11) 0.28(3) -0.111(15) -0.024(11) 0.014(6)
C56 0.073(9) 0.086(10) 0.172(18) 0.028(11) -0.001(10) -0.003(7)
C57 0.107(10) 0.077(7) 0.059(6) -0.017(5) -0.038(6) 0.047(7)
C58 0.097(10) 0.092(10) 0.118(13) 0.007(9) -0.025(9) 0.042(8)
C59 0.092(12) 0.28(3) 0.067(9) 0.049(13) 0.017(8) 0.055(14)
C60 0.34(3) 0.090(11) 0.080(10) -0.033(8) -0.106(16) 0.089(16)
C61 0.075(7) 0.082(7) 0.078(7) 0.007(6) -0.004(7) 0.001(6)
Cl1 0.150(11) 0.084(5) 0.139(8) -0.033(5) -0.038(7) 0.016(6)
Cl2 0.125(11) 0.122(10) 0.087(7) -0.004(6) -0.023(6) 0.033(7)
Cl3 0.095(5) 0.095(5) 0.134(9) 0.025(5) -0.050(6) -0.001(4)
Cl1' 0.160(17) 0.146(13) 0.173(15) 0.078(12) -0.073(13) -0.078(12)
Cl2' 0.039(4) 0.073(5) 0.092(9) 0.022(5) 0.005(4) 0.011(3)
Cl3' 0.057(4) 0.127(10) 0.160(17) 0.047(11) -0.001(6) 0.018(5)
C62 0.036(8) 0.24(3) 0.116(17) -0.03(2) 0.001(9) 0.029(14)
Cl4 0.126(5) 0.124(5) 0.134(5) -0.026(4) 0.014(4) 0.013(4)
Cl6 0.193(10) 0.138(7) 0.249(12) -0.032(8) -0.079(9) -0.007(6)
B1 0.042(6) 0.076(8) 0.084(8) 0.018(7) 0.003(6) -0.002(5)
F1 0.111(8) 0.121(7) 0.159(10) 0.014(6) 0.062(7) -0.028(5)
F2 0.14(3) 0.36(6) 0.097(19) 0.02(3) -0.003(18) 0.14(3)
F3 0.088(13) 0.139(17) 0.059(8) 0.011(9) 0.001(7) 0.028(11)
F4 0.13(2) 0.113(17) 0.24(4) -0.03(2) -0.05(2) -0.049(14)
F2' 0.14(3) 0.22(3) 0.14(3) 0.10(2) 0.07(2) 0.14(2)
F3' 0.087(14) 0.12(2) 0.12(2) 0.070(18) 0.003(14) -0.014(13)
F4' 0.24(4) 0.12(2) 0.21(3) 0.05(2) -0.13(3) -0.09(2)

loop_
_atom_type_symbol
_atom_type_description
_atom_type_scat_dispersion_real
_atom_type_scat_dispersion_imag
_atom_type_scat_source
C C 0.0033 0.0016 'International Tables Vol C Tables 4.2.6.8 and 6.1.1.4'
H H 0.0000 0.0000 'International Tables Vol C Tables 4.2.6.8 and 6.1.1.4'
O O 0.0106 0.0060 'International Tables Vol C Tables 4.2.6.8 and 6.1.1.4'
B B 0.0013 0.0007 'International Tables Vol C Tables 4.2.6.8 and 6.1.1.4'
F F 0.0171 0.0103 'International Tables Vol C Tables 4.2.6.8 and 6.1.1.4'
P P 0.1023 0.0942 'International Tables Vol C Tables 4.2.6.8 and 6.1.1.4'
Cl Cl 0.1484 0.1585 'International Tables Vol C Tables 4.2.6.8 and 6.1.1.4'
Au Au -2.0133 8.8022 'International Tables Vol C Tables 4.2.6.8 and 6.1.1.4'

loop_
_geom_angle_atom_site_label_1
_geom_angle_atom_site_label_2
_geom_angle_atom_site_label_3
_geom_angle
O1 Au1 P1 177.44(16)
O1 Au1 Au3 39.01(14)
P1 Au1 Au3 140.86(5)
O1 Au1 Au2 38.40(15)
P1 Au1 Au2 139.16(6)
Au3 Au1 Au2 60.233(9)
O1 Au2 P2 177.00(15)
O1 Au2 Au3 38.37(14)
P2 Au2 Au3 140.18(7)
O1 Au2 Au1 38.53(13)
P2 Au2 Au1 139.23(6)
Au3 Au2 Au1 59.404(10)
O1 Au3 P3 176.49(15)
O1 Au3 Au1 39.21(14)
P3 Au3 Au1 137.84(6)
O1 Au3 Au2 38.43(15)
P3 Au3 Au2 140.40(8)
Au1 Au3 Au2 60.363(9)
C1 P1 C17 106.2(4)
C1 P1 C13 104.7(4)
C17 P1 C13 112.6(4)
C1 P1 Au1 115.7(3)
C17 P1 Au1 109.8(3)
C13 P1 Au1 107.9(3)
C21 P2 C33 107.8(5)
C21 P2 C37 105.1(5)
C33 P2 C37 112.7(6)
C21 P2 Au2 114.1(4)
C33 P2 Au2 111.6(4)
C37 P2 Au2 105.5(3)
C41 P3 C53 105.7(5)
C41 P3 C57 104.5(5)
C53 P3 C57 115.0(7)
C41 P3 Au3 116.6(3)
C53 P3 Au3 108.3(4)
C57 P3 Au3 107.1(3)
Au3 O1 Au2 103.2(2)
Au3 O1 Au1 101.8(2)
Au2 O1 Au1 103.1(2)
C6 C1 C2 118.6(8)
C6 C1 P1 118.5(6)
C2 C1 P1 122.5(6)
C3 C2 C1 117.3(8)
C3 C2 C7 116.1(8)
C1 C2 C7 126.6(8)
C4 C3 C2 123.6(9)
C4 C3 H3 118.2
C2 C3 H3 118.2
C3 C4 C5 118.9(9)
C3 C4 H4 120.5
C5 C4 H4 120.5
C4 C5 C6 119.3(9)
C4 C5 H5 120.4
C6 C5 H5 120.4
C1 C6 C5 122.2(9)
C1 C6 H6 118.9
C5 C6 H6 118.9
C8 C7 C12 118.8(9)
C8 C7 C2 120.4(8)
C12 C7 C2 120.5(10)
C7 C8 C9 120.5(10)
C7 C8 H8 119.7
C9 C8 H8 119.7
C10 C9 C8 120.3(11)
C10 C9 H9 119.8
C8 C9 H9 119.8
C9 C10 C11 120.6(11)
C9 C10 H10 119.7
C11 C10 H10 119.7
C10 C11 C12 120.2(11)
C10 C11 H11 119.9
C12 C11 H11 119.9
C7 C12 C11 119.5(12)
C7 C12 H12 120.3
C11 C12 H12 120.3
C15 C13 C14 108.1(8)
C15 C13 C16 110.4(8)
C14 C13 C16 107.9(8)
C15 C13 P1 106.2(6)
C14 C13 P1 107.6(6)
C16 C13 P1 116.5(7)
C13 C14 H14A 109.5
C13 C14 H14B 109.5
H14A C14 H14B 109.5
C13 C14 H14C 109.5
H14A C14 H14C 109.5
H14B C14 H14C 109.5
C13 C15 H15A 109.5
C13 C15 H15B 109.5
H15A C15 H15B 109.5
C13 C15 H15C 109.5
H15A C15 H15C 109.5
H15B C15 H15C 109.5
C13 C16 H16A 109.5
C13 C16 H16B 109.5
H16A C16 H16B 109.5
C13 C16 H16C 109.5
H16A C16 H16C 109.5
H16B C16 H16C 109.5
C19 C17 C18 109.0(10)
C19 C17 C20 109.9(9)
C18 C17 C20 107.0(9)
C19 C17 P1 109.8(7)
C18 C17 P1 105.1(6)
C20 C17 P1 115.7(7)
C17 C18 H18A 109.5
C17 C18 H18B 109.5
H18A C18 H18B 109.5
C17 C18 H18C 109.5
H18A C18 H18C 109.5
H18B C18 H18C 109.5
C17 C19 H19A 109.5
C17 C19 H19B 109.5
H19A C19 H19B 109.5
C17 C19 H19C 109.5
H19A C19 H19C 109.5
H19B C19 H19C 109.5
C17 C20 H20A 109.5
C17 C20 H20B 109.5
H20A C20 H20B 109.5
C17 C20 H20C 109.5
H20A C20 H20C 109.5
H20B C20 H20C 109.5
C22 C21 C26 118.0(11)
C22 C21 P2 123.2(8)
C26 C21 P2 118.6(11)
C21 C22 C23 117.6(11)
C21 C22 C27 127.0(9)
C23 C22 C27 115.4(12)
C24 C23 C22 123.9(16)
C24 C23 H23 118.0
C22 C23 H23 118.0
C23 C24 C25 118.5(13)
C23 C24 H24 120.8
C25 C24 H24 120.8
C24 C25 C26 119.2(13)
C24 C25 H25 120.4
C26 C25 H25 120.4
C25 C26 C21 122.6(16)
C25 C26 H26 118.7
C21 C26 H26 118.7
C28 C27 C32 119.3(11)
C28 C27 C22 122.4(10)
C32 C27 C22 118.1(11)
C27 C28 C29 121.4(11)
C27 C28 H28 119.3
C29 C28 H28 119.3
C30 C29 C28 118.3(13)
C30 C29 H29 120.9
C28 C29 H29 120.9
C31 C30 C29 121.4(14)
C31 C30 H30 119.3
C29 C30 H30 119.3
C30 C31 C32 122.1(13)
C30 C31 H31 119.0
C32 C31 H31 119.0
C31 C32 C27 117.3(14)
C31 C32 H32 121.3
C27 C32 H32 121.3
C36 C33 C34 107.4(13)
C36 C33 C35 111.0(14)
C34 C33 C35 107.3(10)
C36 C33 P2 110.4(8)
C34 C33 P2 105.2(9)
C35 C33 P2 115.1(9)
C33 C34 H34A 109.5
C33 C34 H34B 109.5
H34A C34 H34B 109.5
C33 C34 H34C 109.5
H34A C34 H34C 109.5
H34B C34 H34C 109.5
C33 C35 H35A 109.5
C33 C35 H35B 109.5
H35A C35 H35B 109.5
C33 C35 H35C 109.5
H35A C35 H35C 109.5
H35B C35 H35C 109.5
C33 C36 H36A 109.5
C33 C36 H36B 109.5
H36A C36 H36B 109.5
C33 C36 H36C 109.5
H36A C36 H36C 109.5
H36B C36 H36C 109.5
C39 C37 C40 108.5(12)
C39 C37 C38 107.0(11)
C40 C37 C38 108.8(12)
C39 C37 P2 109.6(8)
C40 C37 P2 105.6(8)
C38 C37 P2 117.0(8)
C37 C38 H38A 109.5
C37 C38 H38B 109.5
H38A C38 H38B 109.5
C37 C38 H38C 109.5
H38A C38 H38C 109.5
H38B C38 H38C 109.5
C37 C39 H39A 109.5
C37 C39 H39B 109.5
H39A C39 H39B 109.5
C37 C39 H39C 109.5
H39A C39 H39C 109.5
H39B C39 H39C 109.5
C37 C40 H40A 109.5
C37 C40 H40B 109.5
H40A C40 H40B 109.5
C37 C40 H40C 109.5
H40A C40 H40C 109.5
H40B C40 H40C 109.5
C42 C41 C46 119.3(8)
C42 C41 P3 122.6(7)
C46 C41 P3 118.0(8)
C41 C42 C43 118.3(9)
C41 C42 C47 126.6(7)
C43 C42 C47 115.0(9)
C44 C43 C42 121.9(10)
C44 C43 H43 119.0
C42 C43 H43 119.0
C43 C44 C45 119.1(10)
C43 C44 H44 120.4
C45 C44 H44 120.4
C46 C45 C44 120.3(11)
C46 C45 H45 119.9
C44 C45 H45 119.9
C45 C46 C41 121.0(12)
C45 C46 H46 119.5
C41 C46 H46 119.5
C52 C47 C48 118.4(9)
C52 C47 C42 119.9(9)
C48 C47 C42 121.4(8)
C47 C48 C49 118.6(9)
C47 C48 H48 120.7
C49 C48 H48 120.7
C50 C49 C48 122.5(11)
C50 C49 H49 118.7
C48 C49 H49 118.7
C49 C50 C51 120.1(11)
C49 C50 H50 119.9
C51 C50 H50 119.9
C50 C51 C52 119.1(10)
C50 C51 H51 120.5
C52 C51 H51 120.5
C47 C52 C51 121.3(10)
C47 C52 H52 119.4
C51 C52 H52 119.4
C55 C53 C54 109.8(12)
C55 C53 C56 107.3(16)
C54 C53 C56 111.6(13)
C55 C53 P3 108.6(10)
C54 C53 P3 115.9(11)
C56 C53 P3 103.2(9)
C53 C54 H54A 109.5
C53 C54 H54B 109.5
H54A C54 H54B 109.5
C53 C54 H54C 109.5
H54A C54 H54C 109.5
H54B C54 H54C 109.5
C53 C55 H55A 109.5
C53 C55 H55B 109.5
H55A C55 H55B 109.5
C53 C55 H55C 109.5
H55A C55 H55C 109.5
H55B C55 H55C 109.5
C53 C56 H56A 109.5
C53 C56 H56B 109.5
H56A C56 H56B 109.5
C53 C56 H56C 109.5
H56A C56 H56C 109.5
H56B C56 H56C 109.5
C59 C57 C58 112.0(14)
C59 C57 C60 110.4(17)
C58 C57 C60 105.5(11)
C59 C57 P3 104.1(9)
C58 C57 P3 117.6(11)
C60 C57 P3 107.1(11)
C57 C58 H58A 109.5
C57 C58 H58B 109.5
H58A C58 H58B 109.5
C57 C58 H58C 109.5
H58A C58 H58C 109.5
H58B C58 H58C 109.5
C57 C59 H59A 109.5
C57 C59 H59B 109.5
H59A C59 H59B 109.5
C57 C59 H59C 109.5
H59A C59 H59C 109.5
H59B C59 H59C 109.5
C57 C60 H60A 109.5
C57 C60 H60B 109.5
H60A C60 H60B 109.5
C57 C60 H60C 109.5
H60A C60 H60C 109.5
H60B C60 H60C 109.5
Cl2 C61 Cl1 112.1(11)
Cl2 C61 Cl3 115.7(9)
Cl1 C61 Cl3 113.3(8)
Cl2' C61 Cl1' 109.3(10)
Cl2' C61 Cl3' 104.7(8)
Cl1' C61 Cl3' 105.3(10)
Cl2 C61 H61 104.8
Cl1 C61 H61 104.8
Cl3 C61 H61 104.8
Cl2' C61 H61' 112.4
Cl1' C61 H61' 112.4
Cl3' C61 H61' 112.4
Cl5' C62 Cl4 126.0(15)
Cl5' C62 Cl6 102.9(11)
Cl4 C62 Cl6 112.3(10)
Cl4 C62 Cl5 105.4(12)
Cl6 C62 Cl5 123.3(11)
Cl4 C62 H62 104.7
Cl6 C62 H62 104.7
Cl5 C62 H62 104.7
F3' B1 F1 127.5(14)
F2 B1 F1 120.4(19)
F2 B1 F4 115.1(19)
F1 B1 F4 111.7(15)
F3' B1 F2' 113.7(16)
F1 B1 F2' 108.6(15)
F2 B1 F3 106.8(18)
F1 B1 F3 100.5(12)
F4 B1 F3 98.3(15)
F3' B1 F4' 108.1(16)
F1 B1 F4' 93.6(13)
F2' B1 F4' 99.5(16)

loop_
_geom_bond_atom_site_label_1
_geom_bond_atom_site_label_2
_geom_bond_distance
Au1 O1 2.041(5)
Au1 P1 2.2427(18)
Au1 Au3 3.1598(4)
Au1 Au2 3.1907(4)
Au2 O1 2.034(5)
Au2 P2 2.244(3)
Au2 Au3 3.1866(4)
Au3 O1 2.032(5)
Au3 P3 2.243(2)
P1 C1 1.829(8)
P1 C17 1.880(9)
P1 C13 1.907(8)
P2 C21 1.844(11)
P2 C33 1.876(12)
P2 C37 1.881(11)
P3 C41 1.841(8)
P3 C53 1.890(13)
P3 C57 1.904(13)
C1 C6 1.381(11)
C1 C2 1.426(11)
C2 C3 1.383(13)
C2 C7 1.476(12)
C3 C4 1.375(15)
C3 H3 0.9500
C4 C5 1.377(17)
C4 H4 0.9500
C5 C6 1.389(14)
C5 H5 0.9500
C6 H6 0.9500
C7 C8 1.376(14)
C7 C12 1.384(13)
C8 C9 1.415(14)
C8 H8 0.9500
C9 C10 1.336(17)
C9 H9 0.9500
C10 C11 1.37(2)
C10 H10 0.9500
C11 C12 1.422(17)
C11 H11 0.9500
C12 H12 0.9500
C13 C15 1.507(14)
C13 C14 1.528(13)
C13 C16 1.540(12)
C14 H14A 0.9800
C14 H14B 0.9800
C14 H14C 0.9800
C15 H15A 0.9800
C15 H15B 0.9800
C15 H15C 0.9800
C16 H16A 0.9800
C16 H16B 0.9800
C16 H16C 0.9800
C17 C19 1.499(16)
C17 C18 1.543(15)
C17 C20 1.563(13)
C18 H18A 0.9800
C18 H18B 0.9800
C18 H18C 0.9800
C19 H19A 0.9800
C19 H19B 0.9800
C19 H19C 0.9800
C20 H20A 0.9800
C20 H20B 0.9800
C20 H20C 0.9800
C21 C22 1.380(18)
C21 C26 1.401(16)
C22 C23 1.393(14)
C22 C27 1.484(17)
C23 C24 1.36(2)
C23 H23 0.9500
C24 C25 1.37(3)
C24 H24 0.9500
C25 C26 1.37(2)
C25 H25 0.9500
C26 H26 0.9500
C27 C28 1.356(17)
C27 C32 1.423(15)
C28 C29 1.398(17)
C28 H28 0.9500
C29 C30 1.35(2)
C29 H29 0.9500
C30 C31 1.34(2)
C30 H30 0.9500
C31 C32 1.38(2)
C31 H31 0.9500
C32 H32 0.9500
C33 C36 1.492(18)
C33 C34 1.526(19)
C33 C35 1.559(17)
C34 H34A 0.9800
C34 H34B 0.9800
C34 H34C 0.9800
C35 H35A 0.9800
C35 H35B 0.9800
C35 H35C 0.9800
C36 H36A 0.9800
C36 H36B 0.9800
C36 H36C 0.9800
C37 C39 1.530(17)
C37 C40 1.545(17)
C37 C38 1.547(16)
C38 H38A 0.9800
C38 H38B 0.9800
C38 H38C 0.9800
C39 H39A 0.9800
C39 H39B 0.9800
C39 H39C 0.9800
C40 H40A 0.9800
C40 H40B 0.9800
C40 H40C 0.9800
C41 C42 1.388(14)
C41 C46 1.396(14)
C42 C43 1.408(12)
C42 C47 1.492(13)
C43 C44 1.369(17)
C43 H43 0.9500
C44 C45 1.38(2)
C44 H44 0.9500
C45 C46 1.378(15)
C45 H45 0.9500
C46 H46 0.9500
C47 C52 1.389(13)
C47 C48 1.396(14)
C48 C49 1.422(15)
C48 H48 0.9500
C49 C50 1.315(16)
C49 H49 0.9500
C50 C51 1.395(17)
C50 H50 0.9500
C51 C52 1.401(15)
C51 H51 0.9500
C52 H52 0.9500
C53 C55 1.492(16)
C53 C54 1.510(16)
C53 C56 1.53(2)
C54 H54A 0.9800
C54 H54B 0.9800
C54 H54C 0.9800
C55 H55A 0.9800
C55 H55B 0.9800
C55 H55C 0.9800
C56 H56A 0.9800
C56 H56B 0.9800
C56 H56C 0.9800
C57 C59 1.50(2)
C57 C58 1.534(15)
C57 C60 1.544(18)
C58 H58A 0.9800
C58 H58B 0.9800
C58 H58C 0.9800
C59 H59A 0.9800
C59 H59B 0.9800
C59 H59C 0.9800
C60 H60A 0.9800
C60 H60B 0.9800
C60 H60C 0.9800
C61 Cl2 1.686(17)
C61 Cl1 1.703(14)
C61 Cl3 1.739(12)
C61 Cl2' 1.748(15)
C61 Cl1' 1.753(17)
C61 Cl3' 1.790(14)
C61 H61 1.0000
C61 H61' 1.0000
C62 Cl5' 1.619(19)
C62 Cl4 1.715(18)
C62 Cl6 1.716(18)
C62 Cl5 1.717(19)
C62 H62 1.0000
B1 F3' 1.236(16)
B1 F2 1.250(19)
B1 F1 1.307(13)
B1 F4 1.352(18)
B1 F2' 1.363(19)
B1 F3 1.437(16)
B1 F4' 1.438(19)

loop_
_geom_torsion_atom_site_label_1
_geom_torsion_atom_site_label_2
_geom_torsion_atom_site_label_3
_geom_torsion_atom_site_label_4
_geom_torsion
C17 P1 C1 C6 67.1(8)
C13 P1 C1 C6 -52.2(8)
Au1 P1 C1 C6 -170.8(6)
C17 P1 C1 C2 -119.5(8)
C13 P1 C1 C2 121.2(7)
Au1 P1 C1 C2 2.6(8)
C6 C1 C2 C3 1.4(13)
P1 C1 C2 C3 -171.9(7)
C6 C1 C2 C7 -175.8(9)
P1 C1 C2 C7 10.9(13)
C1 C2 C3 C4 1.2(16)
C7 C2 C3 C4 178.6(10)
C2 C3 C4 C5 -3.4(19)
C3 C4 C5 C6 3.0(19)
C2 C1 C6 C5 -1.7(15)
P1 C1 C6 C5 171.9(9)
C4 C5 C6 C1 -0.5(18)
C3 C2 C7 C8 -99.8(11)
C1 C2 C7 C8 77.4(12)
C3 C2 C7 C12 74.0(12)
C1 C2 C7 C12 -108.8(11)
C12 C7 C8 C9 -1.5(14)
C2 C7 C8 C9 172.5(8)
C7 C8 C9 C10 3.8(15)
C8 C9 C10 C11 -4.5(18)
C9 C10 C11 C12 3(2)
C8 C7 C12 C11 0.1(16)
C2 C7 C12 C11 -173.9(10)
C10 C11 C12 C7 -0.8(19)
C1 P1 C17 C19 -171.9(8)
C13 P1 C17 C19 -57.8(9)
Au1 P1 C17 C19 62.4(8)
C1 P1 C17 C18 71.0(7)
C13 P1 C17 C18 -175.0(7)
Au1 P1 C17 C18 -54.8(7)
C1 P1 C17 C20 -46.8(9)
C13 P1 C17 C20 67.2(9)
Au1 P1 C17 C20 -172.6(7)
C33 P2 C21 C22 -116.6(10)
C37 P2 C21 C22 123.0(9)
Au2 P2 C21 C22 7.9(11)
C33 P2 C21 C26 68.9(11)
C37 P2 C21 C26 -51.6(12)
Au2 P2 C21 C26 -166.7(9)
C26 C21 C22 C23 5.1(17)
P2 C21 C22 C23 -169.5(9)
C26 C21 C22 C27 -175.2(11)
P2 C21 C22 C27 10.2(16)
C21 C22 C23 C24 -3(2)
C27 C22 C23 C24 177.6(13)
C22 C23 C24 C25 -1(2)
C23 C24 C25 C26 2(3)
C24 C25 C26 C21 1(2)
C22 C21 C26 C25 -5(2)
P2 C21 C26 C25 170.3(12)
C21 C22 C27 C28 -102.4(14)
C23 C22 C27 C28 77.3(13)
C21 C22 C27 C32 82.8(14)
C23 C22 C27 C32 -97.5(14)
C32 C27 C28 C29 -2.5(16)
C22 C27 C28 C29 -177.2(10)
C27 C28 C29 C30 3.5(18)
C28 C29 C30 C31 -1(2)
C29 C30 C31 C32 -2(3)
C30 C31 C32 C27 3(2)
C28 C27 C32 C31 -0.8(18)
C22 C27 C32 C31 174.1(12)
C21 P2 C33 C36 -175.5(12)
C37 P2 C33 C36 -60.0(13)
Au2 P2 C33 C36 58.5(12)
C21 P2 C33 C34 68.9(9)
C37 P2 C33 C34 -175.5(8)
Au2 P2 C33 C34 -57.0(9)
C21 P2 C33 C35 -49.0(13)
C37 P2 C33 C35 66.6(12)
Au2 P2 C33 C35 -174.9(10)
C21 P2 C37 C39 -163.5(9)
C33 P2 C37 C39 79.4(9)
Au2 P2 C37 C39 -42.6(9)
C21 P2 C37 C40 -46.7(10)
C33 P2 C37 C40 -163.8(9)
Au2 P2 C37 C40 74.2(10)
C21 P2 C37 C38 74.6(12)
C33 P2 C37 C38 -42.6(13)
Au2 P2 C37 C38 -164.5(11)
C53 P3 C41 C42 -116.0(10)
C57 P3 C41 C42 122.2(10)
Au3 P3 C41 C42 4.3(11)
C53 P3 C41 C46 61.2(11)
C57 P3 C41 C46 -60.6(11)
Au3 P3 C41 C46 -178.5(9)
C46 C41 C42 C43 -0.4(17)
P3 C41 C42 C43 176.8(8)
C46 C41 C42 C47 -177.8(11)
P3 C41 C42 C47 -0.6(16)
C41 C42 C43 C44 1.4(18)
C47 C42 C43 C44 179.0(11)
C42 C43 C44 C45 -1(2)
C43 C44 C45 C46 0(2)
C44 C45 C46 C41 1(2)
C42 C41 C46 C45 -1(2)
P3 C41 C46 C45 -178.2(11)
C41 C42 C47 C52 99.6(12)
C43 C42 C47 C52 -77.8(12)
C41 C42 C47 C48 -85.9(13)
C43 C42 C47 C48 96.7(11)
C52 C47 C48 C49 -0.8(13)
C42 C47 C48 C49 -175.4(9)
C47 C48 C49 C50 -0.2(16)
C48 C49 C50 C51 1.1(17)
C49 C50 C51 C52 -1.0(16)
C48 C47 C52 C51 0.9(14)
C42 C47 C52 C51 175.6(9)
C50 C51 C52 C47 0.0(15)
C41 P3 C53 C55 172.7(13)
C57 P3 C53 C55 -72.5(14)
Au3 P3 C53 C55 47.1(14)
C41 P3 C53 C54 -63.2(13)
C57 P3 C53 C54 51.5(13)
Au3 P3 C53 C54 171.2(10)
C41 P3 C53 C56 59.1(10)
C57 P3 C53 C56 173.8(8)
Au3 P3 C53 C56 -66.5(9)
